data_4509800
loop_
_publ_author_name
'Ji, Cong-Min'
'Yang, Hui-Juan'
'Zhao, Chong-Chao'
'Tangoulis, Vassilis'
'Cui, Ai-Li'
'Kou, Hui-Zhong'

_publ_section_title
;
 Self-Assembly of Multidecker NiIIClusters from Preformed Ni4Decks
;
_journal_issue 11
_journal_name_full 'Crystal Growth &amp; Design'
_journal_page_first 4607
_journal_paper_doi 10.1021/cg900975y
_journal_volume 9
_journal_year 2009
_chemical_formula_sum 'C52 H56 Cl4 N26 Ni8 O30'
_chemical_formula_weight 2136.71
_chemical_name_systematic
; 
 ? 
;
_space_group_IT_number 14
_symmetry_cell_setting monoclinic
_symmetry_space_group_name_Hall '-P 2ybc'
_symmetry_space_group_name_H-M 'P 1 21/c 1'
_atom_sites_solution_hydrogens geom
_atom_sites_solution_primary direct
_atom_sites_solution_secondary difmap
_audit_creation_method SHELXL-97
_cell_angle_alpha 90.00
_cell_angle_beta 110.53(3)
_cell_angle_gamma 90.00
_cell_formula_units_Z 2
_cell_length_a 15.936(3)
_cell_length_b 17.524(4)
_cell_length_c 14.848(3)
_cell_measurement_reflns_used 8611
_cell_measurement_temperature 293(2)
_cell_measurement_theta_max 27.47
_cell_measurement_theta_min 3.00
_cell_volume 3883.1(16)
_computing_cell_refinement 'crystalstructure 3.6.0 (Rigaku, 2004)'
_computing_data_collection 'crystalstructure 3.6.0 (Rigaku, 2004)'
_computing_data_reduction 'SHELXL-97 (Sheldrick, 1997)'
_computing_molecular_graphics 'XP (Sheldrick, 1998)'
_computing_publication_material 'XP (Sheldrick, 1998)'
_computing_structure_refinement 'SHELXL-97 (Sheldrick, 1997)'
_computing_structure_solution 'SHELXS-97 (Sheldrick, 1990)'
_diffrn_ambient_temperature 293(2)
_diffrn_detector_area_resol_mean 0.77
_diffrn_measured_fraction_theta_full 0.969
_diffrn_measured_fraction_theta_max 0.969
_diffrn_measurement_device_type 'Rigaku R-AXIS RAPID IP'
_diffrn_measurement_method '\w scans'
_diffrn_radiation_monochromator graphite
_diffrn_radiation_source 'fine-focus sealed tube'
_diffrn_radiation_type MoK\a
_diffrn_radiation_wavelength 0.71073
_diffrn_reflns_av_R_equivalents 0.0526
_diffrn_reflns_av_sigmaI/netI 0.0473
_diffrn_reflns_limit_h_max 19
_diffrn_reflns_limit_h_min -20
_diffrn_reflns_limit_k_max 22
_diffrn_reflns_limit_k_min -22
_diffrn_reflns_limit_l_max 17
_diffrn_reflns_limit_l_min -19
_diffrn_reflns_number 35611
_diffrn_reflns_theta_full 27.47
_diffrn_reflns_theta_max 27.47
_diffrn_reflns_theta_min 3.00
_exptl_absorpt_coefficient_mu 2.132
_exptl_absorpt_correction_T_max 0.830
_exptl_absorpt_correction_T_min 0.642
_exptl_absorpt_correction_type multi-scan
_exptl_absorpt_process_details 'ABSCOR; Higashi, 1995'
_exptl_crystal_colour brown
_exptl_crystal_density_diffrn 1.828
_exptl_crystal_density_method 'not measured'
_exptl_crystal_description platelet
_exptl_crystal_F_000 2164
_exptl_crystal_size_max 0.23
_exptl_crystal_size_mid 0.18
_exptl_crystal_size_min 0.10
_refine_diff_density_max 1.020
_refine_diff_density_min -0.747
_refine_diff_density_rms 0.115
_refine_ls_extinction_method none
_refine_ls_goodness_of_fit_ref 1.022
_refine_ls_hydrogen_treatment constr
_refine_ls_matrix_type full
_refine_ls_number_parameters 547
_refine_ls_number_reflns 8611
_refine_ls_number_restraints 0
_refine_ls_restrained_S_all 1.022
_refine_ls_R_factor_all 0.0764
_refine_ls_R_factor_gt 0.0438
_refine_ls_shift/su_max 0.001
_refine_ls_shift/su_mean 0.000
_refine_ls_structure_factor_coef Fsqd
_refine_ls_weighting_details 'calc w=1/[\s^2^(Fo^2^)+(0.0309P)^2^+11.2095P] where P=(Fo^2^+2Fc^2^)/3'
_refine_ls_weighting_scheme calc
_refine_ls_wR_factor_gt 0.0891
_refine_ls_wR_factor_ref 0.1112
_reflns_number_gt 5928
_reflns_number_total 8611
_reflns_threshold_expression >2sigma(I)
_cod_data_source_file cg900975ysup1.cif
_cod_data_source_block Ni8
_cod_depositor_comments
;
The following automatic conversions were performed:

'_symmetry_cell_setting' value 'Monoclinic' changed to 'monoclinic'
according to /home/saulius/struct/CIF-dictionaries/cif_core.dic
dictionary named 'cif_core.dic' version 2.4.2 from 2011-04-26.

Automatic conversion script
Id: cif_fix_values 1891 2012-01-12 08:04:46Z andrius 
;
_cod_original_cell_volume 3883.0(14)
_cod_original_sg_symbol_H-M P2(1)/c
_cod_database_code 4509800

loop_
_symmetry_equiv_pos_as_xyz
'x, y, z'
'-x, y+1/2, -z+1/2'
'-x, -y, -z'
'x, -y-1/2, z-1/2'

loop_
_atom_site_label
_atom_site_type_symbol
_atom_site_fract_x
_atom_site_fract_y
_atom_site_fract_z
_atom_site_U_iso_or_equiv
_atom_site_adp_type
_atom_site_occupancy
_atom_site_symmetry_multiplicity
_atom_site_calc_flag
_atom_site_refinement_flags
Ni1 Ni 0.06918(3) 0.57676(3) 0.10129(4) 0.02825(13) Uani 1 1 d .
Ni2 Ni 0.01327(3) 0.63648(3) -0.11346(4) 0.02935(13) Uani 1 1 d .
Ni3 Ni -0.20976(4) 0.65921(3) -0.20747(4) 0.03408(14) Uani 1 1 d .
Ni4 Ni -0.14863(3) 0.60571(3) 0.02650(4) 0.02998(13) Uani 1 1 d .
Cl1 Cl 0.47222(10) 0.58016(9) 0.86291(14) 0.0736(5) Uani 1 1 d .
Cl2 Cl 0.13058(10) 0.54013(7) 0.47865(10) 0.0527(3) Uani 1 1 d .
C1 C 0.2205(3) 0.6959(3) 0.1711(4) 0.0427(11) Uani 1 1 d .
H1 H 0.1780 0.7317 0.1374 0.051 Uiso 1 1 calc R
C2 C 0.3045(4) 0.7211(3) 0.2266(4) 0.0519(13) Uani 1 1 d .
H2 H 0.3185 0.7728 0.2304 0.062 Uiso 1 1 calc R
C3 C 0.3675(4) 0.6679(3) 0.2767(4) 0.0584(15) Uani 1 1 d .
H3 H 0.4246 0.6833 0.3154 0.070 Uiso 1 1 calc R
C4 C 0.3447(3) 0.5917(3) 0.2687(4) 0.0509(13) Uani 1 1 d .
H4 H 0.3867 0.5551 0.3011 0.061 Uiso 1 1 calc R
C5 C 0.2590(3) 0.5700(2) 0.2123(3) 0.0349(10) Uani 1 1 d .
C6 C 0.2259(3) 0.4900(2) 0.2026(3) 0.0351(10) Uani 1 1 d .
C7 C 0.1716(3) 0.7468(2) -0.0754(4) 0.0418(11) Uani 1 1 d .
H7 H 0.1283 0.7848 -0.0949 0.050 Uiso 1 1 calc R
C8 C 0.2601(3) 0.7670(3) -0.0531(4) 0.0492(13) Uani 1 1 d .
H8 H 0.2761 0.8174 -0.0580 0.059 Uiso 1 1 calc R
C9 C 0.3242(3) 0.7110(3) -0.0235(4) 0.0495(13) Uani 1 1 d .
H9 H 0.3843 0.7230 -0.0092 0.059 Uiso 1 1 calc R
C10 C 0.2988(3) 0.6363(3) -0.0151(4) 0.0422(11) Uani 1 1 d .
H10 H 0.3414 0.5978 0.0063 0.051 Uiso 1 1 calc R
C11 C 0.2085(3) 0.6206(2) -0.0394(3) 0.0303(9) Uani 1 1 d .
C12 C 0.1725(3) 0.5431(2) -0.0345(3) 0.0288(9) Uani 1 1 d .
C13 C -0.3891(3) 0.7237(3) -0.2704(4) 0.0495(12) Uani 1 1 d .
H13 H -0.4110 0.6745 -0.2705 0.059 Uiso 1 1 calc R
C14 C -0.4492(3) 0.7831(3) -0.2975(4) 0.0578(14) Uani 1 1 d .
H14 H -0.5104 0.7740 -0.3156 0.069 Uiso 1 1 calc R
C15 C -0.4176(4) 0.8564(3) -0.2976(4) 0.0598(15) Uani 1 1 d .
H15 H -0.4571 0.8973 -0.3160 0.072 Uiso 1 1 calc R
C16 C -0.3262(3) 0.8679(3) -0.2698(4) 0.0525(13) Uani 1 1 d .
H16 H -0.3035 0.9168 -0.2695 0.063 Uiso 1 1 calc R
C17 C -0.2688(3) 0.8066(3) -0.2425(3) 0.0385(10) Uani 1 1 d .
C18 C -0.1714(3) 0.8095(3) -0.2123(3) 0.0366(10) Uani 1 1 d .
C19 C -0.3157(3) 0.6835(3) 0.0054(4) 0.0414(11) Uani 1 1 d .
H19 H -0.3431 0.6359 -0.0028 0.050 Uiso 1 1 calc R
C20 C -0.3660(4) 0.7478(3) 0.0053(4) 0.0536(14) Uani 1 1 d .
H20 H -0.4269 0.7437 -0.0054 0.064 Uiso 1 1 calc R
C21 C -0.3248(4) 0.8173(3) 0.0213(5) 0.0592(15) Uani 1 1 d .
H21 H -0.3567 0.8608 0.0253 0.071 Uiso 1 1 calc R
C22 C -0.2351(3) 0.8228(3) 0.0315(4) 0.0483(12) Uani 1 1 d .
H22 H -0.2068 0.8700 0.0403 0.058 Uiso 1 1 calc R
C23 C -0.1887(3) 0.7576(2) 0.0284(3) 0.0350(10) Uani 1 1 d .
C24 C -0.0962(3) 0.7539(2) 0.0317(3) 0.0308(9) Uani 1 1 d .
C25 C 0.3925(7) 0.9811(6) 0.0918(8) 0.136(4) Uani 1 1 d .
H25C H 0.3550 0.9539 0.1192 0.163 Uiso 1 1 d R
H25A H 0.4332 1.0122 0.1412 0.163 Uiso 1 1 d R
H25B H 0.3550 1.0134 0.0415 0.163 Uiso 1 1 d R
C26 C 0.4414(5) 0.9278(5) 0.0548(7) 0.095(3) Uani 1 1 d .
N1 N 0.1973(2) 0.62201(19) 0.1634(3) 0.0337(8) Uani 1 1 d .
N2 N 0.1389(2) 0.48300(19) 0.1666(2) 0.0302(7) Uani 1 1 d .
N3 N 0.2782(2) 0.4281(2) 0.2308(3) 0.0424(9) Uani 1 1 d .
H3A H 0.3357 0.4292 0.2563 0.051 Uiso 1 1 calc R
N4 N 0.1452(2) 0.67544(19) -0.0704(3) 0.0325(8) Uani 1 1 d .
N5 N 0.0867(2) 0.54139(18) -0.0403(2) 0.0281(7) Uani 1 1 d .
N6 N 0.2180(2) 0.47921(19) -0.0259(3) 0.0354(8) Uani 1 1 d .
H6 H 0.2735 0.4771 -0.0205 0.042 Uiso 1 1 calc R
N7 N -0.3000(2) 0.7338(2) -0.2437(3) 0.0395(9) Uani 1 1 d .
N8 N -0.1327(2) 0.7423(2) -0.1925(3) 0.0342(8) Uani 1 1 d .
N9 N -0.1241(3) 0.8753(2) -0.2053(3) 0.0487(11) Uani 1 1 d .
H9A H -0.0666 0.8739 -0.1874 0.058 Uiso 1 1 calc R
H9B H -0.1518 0.9183 -0.2189 0.058 Uiso 1 1 calc R
N10 N -0.2287(2) 0.6877(2) 0.0169(3) 0.0337(8) Uani 1 1 d .
N11 N -0.0694(2) 0.68417(19) 0.0289(2) 0.0294(7) Uani 1 1 d .
N12 N -0.0442(3) 0.8162(2) 0.0372(3) 0.0422(9) Uani 1 1 d .
H12A H 0.0100 0.8108 0.0391 0.051 Uiso 1 1 calc R
H12B H -0.0654 0.8611 0.0389 0.051 Uiso 1 1 calc R
N13 N 0.4791(6) 0.8861(6) 0.0260(7) 0.150(4) Uani 1 1 d .
O1 O 0.11516(18) 0.40549(15) 0.1599(2) 0.0334(7) Uani 1 1 d .
O2 O 0.05854(18) 0.46416(15) -0.0465(2) 0.0304(6) Uani 1 1 d .
O3 O -0.04313(19) 0.73943(16) -0.1657(2) 0.0381(7) Uani 1 1 d .
O4 O 0.01494(17) 0.67303(15) 0.0259(2) 0.0299(6) Uani 1 1 d .
O5 O 0.3916(3) 0.5378(3) 0.8379(4) 0.1076(19) Uani 1 1 d .
O6 O 0.4964(4) 0.6028(4) 0.9629(5) 0.128(2) Uani 1 1 d .
O7 O 0.5399(4) 0.5367(3) 0.8515(6) 0.139(3) Uani 1 1 d .
O8 O 0.4604(5) 0.6480(4) 0.8122(6) 0.153(3) Uani 1 1 d .
O9 O 0.1444(6) 0.6028(3) 0.5399(5) 0.147(3) Uani 1 1 d .
O10 O 0.1510(4) 0.4749(2) 0.5356(4) 0.0957(16) Uani 1 1 d .
O11 O 0.1832(3) 0.5478(3) 0.4192(3) 0.0902(15) Uani 1 1 d .
O12 O 0.0396(4) 0.5426(6) 0.4215(5) 0.171(4) Uani 1 1 d .
O1W O 0.0429(3) 0.6156(2) 0.2222(3) 0.0630(10) Uani 1 1 d .
H1A H 0.0794 0.5974 0.2743 0.43(12) Uiso 1 1 d R
H1B H -0.0043 0.5979 0.2286 0.16(4) Uiso 1 1 d R
O2W O 0.0187(3) 0.6005(3) -0.2456(3) 0.0699(11) Uani 1 1 d .
H2B H 0.0067 0.6368 -0.2861 0.14(4) Uiso 1 1 d R
H2C H 0.0694 0.5897 -0.2490 0.11(3) Uiso 1 1 d R
O3W O 0.2017(4) 0.5534(4) 0.7432(4) 0.109(2) Uani 1 1 d .
H3B H 0.1913 0.5527 0.6830 0.15(4) Uiso 1 1 d R
H3C H 0.2580 0.5463 0.7662 0.38(11) Uiso 1 1 d R

loop_
_atom_site_aniso_label
_atom_site_aniso_U_11
_atom_site_aniso_U_22
_atom_site_aniso_U_33
_atom_site_aniso_U_23
_atom_site_aniso_U_13
_atom_site_aniso_U_12
Ni1 0.0236(3) 0.0261(3) 0.0333(3) -0.0012(2) 0.0078(2) -0.0004(2)
Ni2 0.0245(3) 0.0275(3) 0.0358(3) 0.0029(2) 0.0103(2) 0.0012(2)
Ni3 0.0254(3) 0.0318(3) 0.0413(3) 0.0041(2) 0.0070(3) 0.0044(2)
Ni4 0.0244(3) 0.0243(3) 0.0412(3) -0.0019(2) 0.0115(2) 0.0010(2)
Cl1 0.0490(9) 0.0532(9) 0.1113(14) -0.0136(9) 0.0191(9) -0.0051(7)
Cl2 0.0606(8) 0.0465(7) 0.0503(7) 0.0053(6) 0.0186(7) 0.0039(6)
C1 0.045(3) 0.034(2) 0.050(3) -0.006(2) 0.019(2) -0.006(2)
C2 0.048(3) 0.042(3) 0.064(3) -0.012(2) 0.018(3) -0.018(2)
C3 0.040(3) 0.062(4) 0.067(4) -0.019(3) 0.011(3) -0.025(3)
C4 0.032(3) 0.050(3) 0.064(3) -0.005(2) 0.007(3) -0.008(2)
C5 0.030(2) 0.037(2) 0.035(2) -0.0059(18) 0.008(2) -0.0032(19)
C6 0.033(2) 0.032(2) 0.039(2) -0.0019(18) 0.011(2) -0.0019(18)
C7 0.046(3) 0.028(2) 0.055(3) 0.006(2) 0.022(2) 0.003(2)
C8 0.047(3) 0.032(2) 0.074(4) 0.002(2) 0.027(3) -0.010(2)
C9 0.035(3) 0.044(3) 0.072(4) -0.002(2) 0.023(3) -0.013(2)
C10 0.033(2) 0.035(2) 0.062(3) -0.001(2) 0.021(2) -0.0010(19)
C11 0.027(2) 0.032(2) 0.035(2) -0.0034(17) 0.0144(19) -0.0030(17)
C12 0.026(2) 0.028(2) 0.031(2) -0.0003(16) 0.0078(18) -0.0006(16)
C13 0.033(3) 0.046(3) 0.064(3) 0.002(2) 0.011(3) 0.005(2)
C14 0.028(3) 0.061(4) 0.077(4) 0.002(3) 0.010(3) 0.013(2)
C15 0.045(3) 0.049(3) 0.081(4) 0.006(3) 0.016(3) 0.022(3)
C16 0.045(3) 0.041(3) 0.068(4) 0.005(2) 0.016(3) 0.013(2)
C17 0.036(3) 0.035(2) 0.043(3) 0.0042(19) 0.013(2) 0.011(2)
C18 0.035(2) 0.037(2) 0.039(2) 0.0049(19) 0.013(2) 0.0071(19)
C19 0.028(2) 0.040(3) 0.054(3) 0.001(2) 0.012(2) 0.0055(19)
C20 0.040(3) 0.051(3) 0.075(4) 0.009(3) 0.026(3) 0.010(2)
C21 0.052(3) 0.042(3) 0.094(5) 0.009(3) 0.039(3) 0.020(3)
C22 0.046(3) 0.032(2) 0.074(4) 0.002(2) 0.029(3) 0.006(2)
C23 0.034(2) 0.033(2) 0.042(3) 0.0007(19) 0.018(2) 0.0019(18)
C24 0.035(2) 0.025(2) 0.031(2) -0.0018(16) 0.0100(19) 0.0015(17)
C25 0.108(7) 0.144(9) 0.158(10) 0.003(7) 0.050(7) 0.030(7)
C26 0.056(5) 0.115(7) 0.113(7) 0.026(5) 0.026(5) 0.017(4)
N1 0.0310(19) 0.0303(19) 0.039(2) -0.0047(15) 0.0111(17) -0.0054(15)
N2 0.0221(18) 0.0284(18) 0.0364(19) 0.0005(14) 0.0057(16) -0.0033(14)
N3 0.0189(18) 0.042(2) 0.055(2) 0.0015(18) -0.0024(18) 0.0026(16)
N4 0.0303(19) 0.0271(18) 0.044(2) 0.0008(15) 0.0174(17) 0.0003(15)
N5 0.0225(17) 0.0240(17) 0.0361(19) 0.0022(14) 0.0083(15) -0.0010(13)
N6 0.0219(18) 0.0306(19) 0.054(2) -0.0025(16) 0.0138(17) 0.0030(14)
N7 0.029(2) 0.041(2) 0.043(2) 0.0056(17) 0.0065(18) 0.0057(16)
N8 0.0277(19) 0.0320(19) 0.042(2) 0.0038(16) 0.0112(17) 0.0057(15)
N9 0.043(2) 0.030(2) 0.078(3) 0.008(2) 0.028(2) 0.0029(17)
N10 0.0297(19) 0.0301(19) 0.040(2) 0.0024(15) 0.0106(17) 0.0050(15)
N11 0.0250(18) 0.0282(18) 0.0346(19) 0.0032(14) 0.0097(16) 0.0036(14)
N12 0.042(2) 0.0251(19) 0.063(3) -0.0042(17) 0.024(2) -0.0015(16)
N13 0.102(6) 0.190(10) 0.169(9) 0.012(7) 0.060(6) 0.049(6)
O1 0.0249(15) 0.0259(15) 0.0443(17) 0.0053(12) 0.0058(14) 0.0013(12)
O2 0.0245(15) 0.0216(14) 0.0437(17) -0.0013(12) 0.0102(13) -0.0022(11)
O3 0.0286(16) 0.0329(16) 0.0525(19) 0.0080(14) 0.0138(15) 0.0031(13)
O4 0.0233(14) 0.0280(15) 0.0400(16) 0.0000(12) 0.0130(13) 0.0020(11)
O5 0.051(3) 0.087(4) 0.171(5) -0.046(4) 0.022(3) -0.024(3)
O6 0.088(4) 0.171(6) 0.121(5) -0.058(4) 0.035(4) -0.050(4)
O7 0.074(4) 0.091(4) 0.265(8) -0.052(5) 0.077(5) 0.003(3)
O8 0.123(5) 0.106(5) 0.234(8) 0.079(5) 0.066(6) 0.029(4)
O9 0.299(10) 0.046(3) 0.134(5) -0.006(3) 0.125(6) -0.005(4)
O10 0.144(5) 0.055(3) 0.103(4) 0.033(3) 0.062(4) 0.032(3)
O11 0.091(3) 0.120(4) 0.077(3) 0.022(3) 0.051(3) 0.020(3)
O12 0.071(4) 0.322(11) 0.106(5) 0.073(6) 0.015(4) 0.013(5)
O1W 0.066(3) 0.076(3) 0.053(2) -0.007(2) 0.027(2) 0.003(2)
O2W 0.070(3) 0.084(3) 0.059(3) 0.008(2) 0.028(2) 0.011(2)
O3W 0.072(3) 0.190(7) 0.067(3) -0.005(3) 0.027(3) 0.011(4)

loop_
_atom_type_symbol
_atom_type_description
_atom_type_scat_dispersion_real
_atom_type_scat_dispersion_imag
_atom_type_scat_source
C C 0.0033 0.0016 'International Tables Vol C Tables 4.2.6.8 and 6.1.1.4'
H H 0.0000 0.0000 'International Tables Vol C Tables 4.2.6.8 and 6.1.1.4'
N N 0.0061 0.0033 'International Tables Vol C Tables 4.2.6.8 and 6.1.1.4'
O O 0.0106 0.0060 'International Tables Vol C Tables 4.2.6.8 and 6.1.1.4'
Cl Cl 0.1484 0.1585 'International Tables Vol C Tables 4.2.6.8 and 6.1.1.4'
Ni Ni 0.3393 1.1124 'International Tables Vol C Tables 4.2.6.8 and 6.1.1.4'

loop_
_geom_angle_atom_site_label_1
_geom_angle_atom_site_label_2
_geom_angle_atom_site_label_3
_geom_angle
_geom_angle_site_symmetry_1
_geom_angle_site_symmetry_3
N2 Ni1 O2 102.03(12) . 3_565
N2 Ni1 O4 170.61(12) . .
O2 Ni1 O4 84.28(11) 3_565 .
N2 Ni1 N1 79.00(14) . .
O2 Ni1 N1 176.54(12) 3_565 .
O4 Ni1 N1 95.11(13) . .
N2 Ni1 O1W 95.38(16) . .
O2 Ni1 O1W 89.14(15) 3_565 .
O4 Ni1 O1W 91.63(14) . .
N1 Ni1 O1W 87.48(16) . .
N2 Ni1 N5 89.82(13) . .
O2 Ni1 N5 87.96(12) 3_565 .
O4 Ni1 N5 83.40(11) . .
N1 Ni1 N5 95.36(13) . .
O1W Ni1 N5 174.47(15) . .
O3 Ni2 O1 86.26(11) . 3_565
O3 Ni2 N4 95.12(13) . .
O1 Ni2 N4 177.33(13) 3_565 .
O3 Ni2 O2W 93.84(16) . .
O1 Ni2 O2W 86.61(15) 3_565 .
N4 Ni2 O2W 91.01(16) . .
O3 Ni2 N5 170.19(13) . .
O1 Ni2 N5 101.41(12) 3_565 .
N4 Ni2 N5 77.47(13) . .
O2W Ni2 N5 92.72(16) . .
O3 Ni2 O4 87.60(12) . .
O1 Ni2 O4 95.99(11) 3_565 .
N4 Ni2 O4 86.36(12) . .
O2W Ni2 O4 177.11(14) . .
N5 Ni2 O4 85.54(12) . .
O1 Ni3 N3 84.88(14) 3_565 3_565
O1 Ni3 N8 91.09(14) 3_565 .
N3 Ni3 N8 172.99(16) 3_565 .
O1 Ni3 N7 172.96(15) 3_565 .
N3 Ni3 N7 100.42(16) 3_565 .
N8 Ni3 N7 84.09(16) . .
O2 Ni4 N6 84.06(13) 3_565 3_565
O2 Ni4 N11 90.16(13) 3_565 .
N6 Ni4 N11 174.22(14) 3_565 .
O2 Ni4 N10 171.66(14) 3_565 .
N6 Ni4 N10 102.93(15) 3_565 .
N11 Ni4 N10 82.85(15) . .
O7 Cl1 O8 111.8(4) . .
O7 Cl1 O5 110.8(3) . .
O8 Cl1 O5 111.7(4) . .
O7 Cl1 O6 109.8(4) . .
O8 Cl1 O6 105.0(5) . .
O5 Cl1 O6 107.6(4) . .
O10 Cl2 O9 107.5(3) . .
O10 Cl2 O12 111.4(4) . .
O9 Cl2 O12 105.3(5) . .
O10 Cl2 O11 113.1(3) . .
O9 Cl2 O11 109.8(4) . .
O12 Cl2 O11 109.4(3) . .
N1 C1 C2 122.8(5) . .
N1 C1 H1 118.6 . .
C2 C1 H1 118.6 . .
C1 C2 C3 118.5(5) . .
C1 C2 H2 120.8 . .
C3 C2 H2 120.8 . .
C4 C3 C2 119.2(5) . .
C4 C3 H3 120.4 . .
C2 C3 H3 120.4 . .
C3 C4 C5 119.6(5) . .
C3 C4 H4 120.2 . .
C5 C4 H4 120.2 . .
N1 C5 C4 121.3(4) . .
N1 C5 C6 114.6(4) . .
C4 C5 C6 124.1(4) . .
N2 C6 N3 120.4(4) . .
N2 C6 C5 114.7(4) . .
N3 C6 C5 124.8(4) . .
N4 C7 C8 123.1(4) . .
N4 C7 H7 118.4 . .
C8 C7 H7 118.4 . .
C9 C8 C7 118.5(4) . .
C9 C8 H8 120.8 . .
C7 C8 H8 120.8 . .
C8 C9 C10 119.7(4) . .
C8 C9 H9 120.1 . .
C10 C9 H9 120.1 . .
C11 C10 C9 118.2(4) . .
C11 C10 H10 120.9 . .
C9 C10 H10 120.9 . .
N4 C11 C10 122.1(4) . .
N4 C11 C12 114.3(3) . .
C10 C11 C12 123.6(4) . .
N6 C12 N5 120.2(4) . .
N6 C12 C11 124.9(4) . .
N5 C12 C11 114.8(3) . .
N7 C13 C14 122.7(5) . .
N7 C13 H13 118.6 . .
C14 C13 H13 118.6 . .
C13 C14 C15 119.3(5) . .
C13 C14 H14 120.4 . .
C15 C14 H14 120.4 . .
C14 C15 C16 118.8(5) . .
C14 C15 H15 120.6 . .
C16 C15 H15 120.6 . .
C17 C16 C15 119.7(5) . .
C17 C16 H16 120.1 . .
C15 C16 H16 120.1 . .
N7 C17 C16 121.6(4) . .
N7 C17 C18 112.3(4) . .
C16 C17 C18 126.1(4) . .
N8 C18 N9 122.6(4) . .
N8 C18 C17 113.8(4) . .
N9 C18 C17 123.6(4) . .
N10 C19 C20 122.0(5) . .
N10 C19 H19 119.0 . .
C20 C19 H19 119.0 . .
C21 C20 C19 119.0(5) . .
C21 C20 H20 120.5 . .
C19 C20 H20 120.5 . .
C20 C21 C22 119.7(5) . .
C20 C21 H21 120.2 . .
C22 C21 H21 120.2 . .
C23 C22 C21 119.1(5) . .
C23 C22 H22 120.4 . .
C21 C22 H22 120.4 . .
N10 C23 C22 121.2(4) . .
N10 C23 C24 112.7(4) . .
C22 C23 C24 126.0(4) . .
N11 C24 N12 123.9(4) . .
N11 C24 C23 112.4(4) . .
N12 C24 C23 123.7(4) . .
C26 C25 H25C 109.8 . .
C26 C25 H25A 110.3 . .
H25C C25 H25A 108.2 . .
C26 C25 H25B 110.9 . .
H25C C25 H25B 108.2 . .
H25A C25 H25B 109.2 . .
N13 C26 C25 179.6(11) . .
C1 N1 C5 118.6(4) . .
C1 N1 Ni1 127.2(3) . .
C5 N1 Ni1 113.4(3) . .
C6 N2 O1 109.9(3) . .
C6 N2 Ni1 116.4(3) . .
O1 N2 Ni1 131.4(2) . .
C6 N3 Ni3 110.5(3) . 3_565
C6 N3 H3A 124.7 . .
Ni3 N3 H3A 124.7 3_565 .
C7 N4 C11 118.3(4) . .
C7 N4 Ni2 126.6(3) . .
C11 N4 Ni2 115.0(3) . .
C12 N5 O2 108.5(3) . .
C12 N5 Ni2 112.7(3) . .
O2 N5 Ni2 128.0(2) . .
C12 N5 Ni1 112.5(3) . .
O2 N5 Ni1 100.3(2) . .
Ni2 N5 Ni1 92.00(12) . .
C12 N6 Ni4 112.0(3) . 3_565
C12 N6 H6 124.0 . .
Ni4 N6 H6 124.0 3_565 .
C13 N7 C17 117.9(4) . .
C13 N7 Ni3 128.1(3) . .
C17 N7 Ni3 114.0(3) . .
C18 N8 O3 117.9(4) . .
C18 N8 Ni3 115.8(3) . .
O3 N8 Ni3 126.3(3) . .
C18 N9 H9A 120.0 . .
C18 N9 H9B 120.0 . .
H9A N9 H9B 120.0 . .
C19 N10 C23 118.9(4) . .
C19 N10 Ni4 127.5(3) . .
C23 N10 Ni4 113.5(3) . .
C24 N11 O4 118.1(3) . .
C24 N11 Ni4 117.8(3) . .
O4 N11 Ni4 124.0(2) . .
C24 N12 H12A 120.0 . .
C24 N12 H12B 120.0 . .
H12A N12 H12B 120.0 . .
N2 O1 Ni3 114.2(2) . 3_565
N2 O1 Ni2 125.6(2) . 3_565
Ni3 O1 Ni2 119.99(14) 3_565 3_565
N5 O2 Ni4 114.6(2) . 3_565
N5 O2 Ni1 127.6(2) . 3_565
Ni4 O2 Ni1 116.48(13) 3_565 3_565
N8 O3 Ni2 115.3(2) . .
N11 O4 Ni1 109.3(2) . .
N11 O4 Ni2 113.0(2) . .
Ni1 O4 Ni2 98.12(11) . .
Ni1 O1W H1A 112.3 . .
Ni1 O1W H1B 115.4 . .
H1A O1W H1B 96.4 . .
Ni2 O2W H2B 111.5 . .
Ni2 O2W H2C 118.5 . .
H2B O2W H2C 96.2 . .
H3B O3W H3C 102.2 . .

loop_
_geom_bond_atom_site_label_1
_geom_bond_atom_site_label_2
_geom_bond_distance
_geom_bond_site_symmetry_2
Ni1 N2 2.029(3) .
Ni1 O2 2.039(3) 3_565
Ni1 O4 2.042(3) .
Ni1 N1 2.080(4) .
Ni1 O1W 2.095(4) .
Ni1 N5 2.300(3) .
Ni2 O3 2.043(3) .
Ni2 O1 2.053(3) 3_565
Ni2 N4 2.086(3) .
Ni2 O2W 2.090(4) .
Ni2 N5 2.106(3) .
Ni2 O4 2.157(3) .
Ni3 O1 1.819(3) 3_565
Ni3 N3 1.841(4) 3_565
Ni3 N8 1.868(4) .
Ni3 N7 1.877(4) .
Ni4 O2 1.830(3) 3_565
Ni4 N6 1.852(3) 3_565
Ni4 N11 1.859(3) .
Ni4 N10 1.893(3) .
Cl1 O7 1.379(5) .
Cl1 O8 1.385(6) .
Cl1 O5 1.416(4) .
Cl1 O6 1.452(6) .
Cl2 O10 1.391(4) .
Cl2 O9 1.392(5) .
Cl2 O12 1.401(6) .
Cl2 O11 1.421(4) .
C1 N1 1.341(5) .
C1 C2 1.376(7) .
C1 H1 0.9300 .
C2 C3 1.381(8) .
C2 H2 0.9300 .
C3 C4 1.379(7) .
C3 H3 0.9300 .
C4 C5 1.381(6) .
C4 H4 0.9300 .
C5 N1 1.351(6) .
C5 C6 1.487(6) .
C6 N2 1.305(5) .
C6 N3 1.342(5) .
C7 N4 1.329(5) .
C7 C8 1.377(6) .
C7 H7 0.9300 .
C8 C9 1.373(7) .
C8 H8 0.9300 .
C9 C10 1.388(6) .
C9 H9 0.9300 .
C10 C11 1.383(6) .
C10 H10 0.9300 .
C11 N4 1.352(5) .
C11 C12 1.486(5) .
C12 N6 1.316(5) .
C12 N5 1.340(5) .
C13 N7 1.345(6) .
C13 C14 1.376(7) .
C13 H13 0.9300 .
C14 C15 1.379(8) .
C14 H14 0.9300 .
C15 C16 1.383(7) .
C15 H15 0.9300 .
C16 C17 1.376(6) .
C16 H16 0.9300 .
C17 N7 1.367(6) .
C17 C18 1.459(6) .
C18 N8 1.313(5) .
C18 N9 1.362(6) .
C19 N10 1.338(5) .
C19 C20 1.383(6) .
C19 H19 0.9300 .
C20 C21 1.365(7) .
C20 H20 0.9300 .
C21 C22 1.387(7) .
C21 H21 0.9300 .
C22 C23 1.370(6) .
C22 H22 0.9300 .
C23 N10 1.364(5) .
C23 C24 1.458(6) .
C24 N11 1.300(5) .
C24 N12 1.356(5) .
C25 C26 1.443(12) .
C25 H25C 0.9599 .
C25 H25A 0.9601 .
C25 H25B 0.9601 .
C26 N13 1.121(10) .
N2 O1 1.404(4) .
N3 Ni3 1.841(4) 3_565
N3 H3A 0.8600 .
N5 O2 1.418(4) .
N6 Ni4 1.852(3) 3_565
N6 H6 0.8600 .
N8 O3 1.341(4) .
N9 H9A 0.8600 .
N9 H9B 0.8600 .
N11 O4 1.374(4) .
N12 H12A 0.8600 .
N12 H12B 0.8600 .
O1 Ni3 1.819(3) 3_565
O1 Ni2 2.053(3) 3_565
O2 Ni4 1.830(3) 3_565
O2 Ni1 2.039(3) 3_565
O1W H1A 0.8501 .
O1W H1B 0.8500 .
O2W H2B 0.8501 .
O2W H2C 0.8499 .
O3W H3B 0.8499 .
O3W H3C 0.8499 .
